data_7060740
loop_
_publ_author_name
'Bortoluzzi, Marco'
'Castro, Jes\'us'
'Di Vera, Andrea'
'Pal\`u, Alberto'
'Ferraro, Valentina'

_publ_section_title
;
 Manganese(ii) bromo- and iodo-complexes with phosphoramidate and
 phosphonate ligands: synthesis, characterization and photoluminescence
;
_journal_issue 29
_journal_name_full 'New Journal of Chemistry'
_journal_page_first 12871
_journal_page_last 12878
_journal_paper_doi 10.1039/D1NJ02053F
_journal_volume 45
_journal_year 2021
_chemical_formula_moiety 'C14 H28 Br2 Mn N4 O4 P2'
_chemical_formula_sum 'C14 H28 Br2 Mn N4 O4 P2'
_chemical_formula_weight 593.10
_space_group_crystal_system monoclinic
_space_group_IT_number 14
_space_group_name_Hall '-P 2ybc'
_space_group_name_H-M_alt 'P 1 21/c 1'
_atom_sites_solution_hydrogens geom
_atom_sites_solution_primary dual
_audit_creation_method SHELXL-2018/3
_audit_update_record
;
2021-04-13 deposited with the CCDC.	2021-06-14 downloaded from the CCDC.
;
_cell_angle_alpha 90
_cell_angle_beta 103.072(4)
_cell_angle_gamma 90
_cell_formula_units_Z 4
_cell_length_a 11.7628(14)
_cell_length_b 9.0147(10)
_cell_length_c 23.078(3)
_cell_measurement_reflns_used 9925
_cell_measurement_temperature 100(2)
_cell_measurement_theta_max 28.21
_cell_measurement_theta_min 2.23
_cell_volume 2383.7(5)
_computing_cell_refinement 'Bruker SAINT'
_computing_data_collection 'Bruker APEX3'
_computing_data_reduction 'Bruker SAINT'
_computing_structure_refinement 'SHELXL-2018/3 (Sheldrick, 2018)'
_computing_structure_solution 'SHELXT-2018/2 (Sheldrick, 2018)'
_diffrn_ambient_temperature 100(2)
_diffrn_measured_fraction_theta_full 0.997
_diffrn_measured_fraction_theta_max 0.989
_diffrn_measurement_device_type 'Bruker D8 Venture Photon II CMOS'
_diffrn_measurement_method '\f and \w scans'
_diffrn_radiation_monochromator 'Incoatec HeliosTM multilayer optics'
_diffrn_radiation_source 'Incoatec high brillance I\muS microsource'
_diffrn_radiation_type MoK\a
_diffrn_radiation_wavelength 0.71073
_diffrn_reflns_av_unetI/netI 0.0503
_diffrn_reflns_Laue_measured_fraction_full 0.997
_diffrn_reflns_Laue_measured_fraction_max 0.989
_diffrn_reflns_limit_h_max 15
_diffrn_reflns_limit_h_min -15
_diffrn_reflns_limit_k_max 12
_diffrn_reflns_limit_k_min -12
_diffrn_reflns_limit_l_max 30
_diffrn_reflns_limit_l_min -21
_diffrn_reflns_number 5934
_diffrn_reflns_point_group_measured_fraction_full 0.997
_diffrn_reflns_point_group_measured_fraction_max 0.989
_diffrn_reflns_theta_full 25.242
_diffrn_reflns_theta_max 28.506
_diffrn_reflns_theta_min 2.811
_exptl_absorpt_coefficient_mu 4.065
_exptl_absorpt_correction_T_max 0.7151
_exptl_absorpt_correction_T_min 0.5810
_exptl_absorpt_correction_type multi-scan
_exptl_absorpt_process_details 'SADABS-2016/2 (Bruker AXS Inc.)'
_exptl_crystal_colour colourless
_exptl_crystal_density_diffrn 1.653
_exptl_crystal_description prism
_exptl_crystal_F_000 1188
_exptl_crystal_size_max 0.133
_exptl_crystal_size_mid 0.115
_exptl_crystal_size_min 0.071
_refine_diff_density_max 1.512
_refine_diff_density_min -1.732
_refine_diff_density_rms 0.238
_refine_ls_extinction_method none
_refine_ls_goodness_of_fit_ref 1.162
_refine_ls_hydrogen_treatment constr
_refine_ls_matrix_type full
_refine_ls_number_parameters 255
_refine_ls_number_reflns 5934
_refine_ls_number_restraints 0
_refine_ls_restrained_S_all 1.162
_refine_ls_R_factor_all 0.1004
_refine_ls_R_factor_gt 0.0906
_refine_ls_shift/su_max 0.000
_refine_ls_shift/su_mean 0.000
_refine_ls_structure_factor_coef Fsqd
_refine_ls_weighting_details 'w=1/[\s^2^(Fo^2^)+(0.0173P)^2^+65.2339P] where P=(Fo^2^+2Fc^2^)/3'
_refine_ls_weighting_scheme calc
_refine_ls_wR_factor_gt 0.2264
_refine_ls_wR_factor_ref 0.2304
_reflns_Friedel_coverage 0.000
_reflns_number_gt 5147
_reflns_number_total 5934
_reflns_threshold_expression 'I > 2\s(I)'
_cod_data_source_file d1nj02053f2.cif
_cod_data_source_block 'data_Mn2Br4[(O=P(NMe2]2)Ph]2_tw'
_cod_depositor_comments 'Adding full bibliography for 7060738--7060741.cif.'
_cod_original_sg_symbol_H-M 'P 21/c'
_cod_database_code 7060740
_shelx_shelxl_version_number 2018/3
_shelx_space_group_comment
;
The symmetry employed for this shelxl refinement is uniquely defined
by the following loop, which should always be used as a source of
symmetry information in preference to the above space-group names.
They are only intended as comments.
;
_shelx_estimated_absorpt_t_min 0.614
_shelx_estimated_absorpt_t_max 0.761

loop_
_space_group_symop_operation_xyz
'x, y, z'
'-x, y+1/2, -z+1/2'
'-x, -y, -z'
'x, -y-1/2, z-1/2'

loop_
_atom_site_label
_atom_site_type_symbol
_atom_site_fract_x
_atom_site_fract_y
_atom_site_fract_z
_atom_site_U_iso_or_equiv
_atom_site_adp_type
_atom_site_occupancy
_atom_site_site_symmetry_order
_atom_site_calc_flag
_atom_site_refinement_flags_posn
_atom_site_refinement_flags_adp
_atom_site_refinement_flags_occupancy
_atom_site_disorder_assembly
_atom_site_disorder_group
Mn Mn 1.20971(12) 0.46001(16) 0.66309(6) 0.0146(3) Uani 1 1 d . . . . .
Br1 Br 1.26141(11) 0.33487(14) 0.76050(5) 0.0322(3) Uani 1 1 d . . . . .
Br2 Br 1.22516(10) 0.73155(12) 0.65780(5) 0.0274(3) Uani 1 1 d . . . . .
P1 P 0.9457(2) 0.3020(3) 0.60719(10) 0.0155(5) Uani 1 1 d . . . . .
P2 P 0.5739(2) 0.6673(3) 0.39334(10) 0.0167(5) Uani 1 1 d . . . . .
C1 C 0.7872(9) 0.5072(12) 0.5858(4) 0.022(2) Uani 1 1 d . . . . .
C2 C 0.7002(8) 0.4998(10) 0.5347(4) 0.0176(18) Uani 1 1 d . . . . .
H2 H 0.672601 0.406611 0.518045 0.021 Uiso 1 1 calc R U . . .
C3 C 0.6539(8) 0.6299(10) 0.5081(4) 0.0153(17) Uani 1 1 d . . . . .
C4 C 0.6913(8) 0.7676(11) 0.5312(4) 0.0179(18) Uani 1 1 d . . . . .
H4 H 0.658520 0.856675 0.512611 0.022 Uiso 1 1 calc R U . . .
C5 C 0.7802(9) 0.7699(12) 0.5837(4) 0.023(2) Uani 1 1 d . . . . .
H5 H 0.807592 0.862604 0.600891 0.027 Uiso 1 1 calc R U . . .
C6 C 0.8283(9) 0.6410(12) 0.6107(4) 0.021(2) Uani 1 1 d . . . . .
H6 H 0.888675 0.644457 0.645793 0.026 Uiso 1 1 calc R U . . .
O11 O 1.0420(6) 0.4112(9) 0.6200(3) 0.0224(15) Uani 1 1 d . . . . .
O12 O 0.8266(6) 0.3756(8) 0.6150(3) 0.0198(14) Uani 1 1 d . . . . .
O22 O 0.6974(6) 0.6486(9) 0.3894(3) 0.0268(16) Uani 1 1 d . . . . .
O21 O 0.5601(6) 0.6199(8) 0.4577(3) 0.0200(14) Uani 1 1 d . . . . .
N11 N 0.9295(8) 0.2434(11) 0.5397(4) 0.027(2) Uani 1 1 d . . . . .
C11 C 0.8353(10) 0.1398(13) 0.5130(5) 0.029(2) Uani 1 1 d . . . . .
H11A H 0.790994 0.180470 0.475249 0.043 Uiso 1 1 calc R U . . .
H11B H 0.783132 0.125967 0.540224 0.043 Uiso 1 1 calc R U . . .
H11C H 0.869097 0.044050 0.505826 0.043 Uiso 1 1 calc R U . . .
C12 C 1.0052(11) 0.2862(14) 0.5004(5) 0.031(2) Uani 1 1 d . . . . .
H12A H 1.038228 0.197055 0.486208 0.047 Uiso 1 1 calc R U . . .
H12B H 1.068576 0.349135 0.522152 0.047 Uiso 1 1 calc R U . . .
H12C H 0.959696 0.341194 0.466277 0.047 Uiso 1 1 calc R U . . .
N12 N 0.9488(7) 0.1575(10) 0.6509(4) 0.0235(18) Uani 1 1 d . . . . .
C13 C 0.9257(11) 0.1829(14) 0.7112(5) 0.033(3) Uani 1 1 d . . . . .
H13A H 0.902589 0.089223 0.726755 0.049 Uiso 1 1 calc R U . . .
H13B H 0.862755 0.255639 0.708311 0.049 Uiso 1 1 calc R U . . .
H13C H 0.996610 0.220497 0.738012 0.049 Uiso 1 1 calc R U . . .
C14 C 1.0362(11) 0.0450(13) 0.6500(5) 0.032(2) Uani 1 1 d . . . . .
H14A H 1.109321 0.072885 0.677539 0.048 Uiso 1 1 calc R U . . .
H14B H 1.049251 0.036437 0.609650 0.048 Uiso 1 1 calc R U . . .
H14C H 1.009131 -0.050407 0.662132 0.048 Uiso 1 1 calc R U . . .
N21 N 0.5308(8) 0.8351(12) 0.3806(5) 0.034(2) Uani 1 1 d . . . . .
C21 C 0.6087(11) 0.9593(14) 0.3728(6) 0.039(3) Uani 1 1 d . . . . .
H21A H 0.580309 1.004027 0.333448 0.059 Uiso 1 1 calc R U . . .
H21B H 0.688076 0.921678 0.376058 0.059 Uiso 1 1 calc R U . . .
H21C H 0.609166 1.034201 0.403592 0.059 Uiso 1 1 calc R U . . .
C22 C 0.4171(12) 0.8841(16) 0.3910(9) 0.055(4) Uani 1 1 d . . . . .
H22A H 0.430106 0.956266 0.423591 0.083 Uiso 1 1 calc R U . . .
H22B H 0.374806 0.798264 0.401541 0.083 Uiso 1 1 calc R U . . .
H22C H 0.371176 0.930192 0.354757 0.083 Uiso 1 1 calc R U . . .
N22 N 0.4772(8) 0.5611(13) 0.3538(4) 0.034(2) Uani 1 1 d . . . . .
C23 C 0.4761(11) 0.4030(15) 0.3645(6) 0.040(3) Uani 1 1 d . . . . .
H23A H 0.395310 0.367528 0.356152 0.060 Uiso 1 1 calc R U . . .
H23B H 0.513668 0.382568 0.406143 0.060 Uiso 1 1 calc R U . . .
H23C H 0.518701 0.351787 0.338473 0.060 Uiso 1 1 calc R U . . .
C24 C 0.4195(15) 0.599(3) 0.2920(6) 0.080(7) Uani 1 1 d . . . . .
H24A H 0.465735 0.560527 0.264934 0.120 Uiso 1 1 calc R U . . .
H24B H 0.412931 0.707089 0.287895 0.120 Uiso 1 1 calc R U . . .
H24C H 0.341400 0.554743 0.282110 0.120 Uiso 1 1 calc R U . . .

loop_
_atom_site_aniso_label
_atom_site_aniso_U_11
_atom_site_aniso_U_22
_atom_site_aniso_U_33
_atom_site_aniso_U_23
_atom_site_aniso_U_13
_atom_site_aniso_U_12
Mn 0.0137(6) 0.0177(7) 0.0134(6) 0.0006(5) 0.0049(5) 0.0006(5)
Br1 0.0397(6) 0.0373(6) 0.0188(5) 0.0105(4) 0.0047(4) 0.0094(5)
Br2 0.0307(6) 0.0176(5) 0.0333(6) 0.0006(4) 0.0063(4) -0.0028(4)
P1 0.0142(10) 0.0166(11) 0.0157(10) 0.0036(9) 0.0032(8) 0.0012(9)
P2 0.0129(10) 0.0236(12) 0.0140(10) 0.0009(9) 0.0038(8) -0.0006(9)
C1 0.024(5) 0.022(5) 0.023(5) 0.004(4) 0.014(4) 0.001(4)
C2 0.016(4) 0.010(4) 0.028(5) -0.006(4) 0.009(4) -0.004(3)
C3 0.017(4) 0.015(4) 0.016(4) 0.002(3) 0.007(3) 0.003(3)
C4 0.022(5) 0.019(5) 0.012(4) 0.000(3) 0.003(3) 0.004(4)
C5 0.023(5) 0.021(5) 0.022(5) -0.001(4) 0.002(4) -0.004(4)
C6 0.021(5) 0.023(5) 0.020(4) -0.002(4) 0.004(4) -0.001(4)
O11 0.016(3) 0.028(4) 0.024(3) 0.001(3) 0.006(3) -0.001(3)
O12 0.014(3) 0.022(4) 0.024(3) 0.006(3) 0.006(3) 0.000(3)
O22 0.018(3) 0.035(4) 0.030(4) -0.007(3) 0.011(3) 0.001(3)
O21 0.015(3) 0.027(4) 0.017(3) 0.003(3) 0.003(3) -0.005(3)
N11 0.027(5) 0.036(5) 0.020(4) -0.009(4) 0.010(3) -0.007(4)
C11 0.032(6) 0.028(6) 0.026(5) -0.004(4) 0.007(4) -0.007(5)
C12 0.040(6) 0.032(6) 0.026(5) -0.001(4) 0.018(5) -0.006(5)
N12 0.018(4) 0.027(5) 0.027(4) 0.008(4) 0.008(3) 0.002(4)
C13 0.042(7) 0.035(6) 0.026(5) 0.017(5) 0.016(5) 0.000(5)
C14 0.034(6) 0.023(5) 0.035(6) 0.003(5) 0.003(5) 0.002(5)
N21 0.020(4) 0.030(5) 0.054(6) 0.015(5) 0.012(4) -0.001(4)
C21 0.037(7) 0.023(6) 0.058(8) 0.014(6) 0.011(6) -0.005(5)
C22 0.029(7) 0.035(8) 0.109(13) 0.014(8) 0.031(8) 0.013(6)
N22 0.025(5) 0.052(7) 0.021(4) -0.010(4) 0.000(4) -0.016(5)
C23 0.027(6) 0.041(7) 0.059(8) -0.033(6) 0.024(6) -0.015(5)
C24 0.064(11) 0.15(2) 0.016(6) 0.008(9) -0.008(6) -0.051(13)

loop_
_atom_type_symbol
_atom_type_description
_atom_type_scat_dispersion_real
_atom_type_scat_dispersion_imag
_atom_type_scat_source
C C 0.0033 0.0016 'International Tables Vol C Tables 4.2.6.8 and 6.1.1.4'
H H 0.0000 0.0000 'International Tables Vol C Tables 4.2.6.8 and 6.1.1.4'
N N 0.0061 0.0033 'International Tables Vol C Tables 4.2.6.8 and 6.1.1.4'
O O 0.0106 0.0060 'International Tables Vol C Tables 4.2.6.8 and 6.1.1.4'
P P 0.1023 0.0942 'International Tables Vol C Tables 4.2.6.8 and 6.1.1.4'
Mn Mn 0.3368 0.7283 'International Tables Vol C Tables 4.2.6.8 and 6.1.1.4'
Br Br -0.2901 2.4595 'International Tables Vol C Tables 4.2.6.8 and 6.1.1.4'

loop_
_geom_angle_atom_site_label_1
_geom_angle_atom_site_label_2
_geom_angle_atom_site_label_3
_geom_angle
_geom_angle_site_symmetry_1
_geom_angle_site_symmetry_3
_geom_angle_publ_flag
O11 Mn O22 101.2(3) . 3_766 ?
O11 Mn Br2 105.3(2) . . ?
O22 Mn Br2 113.0(2) 3_766 . ?
O11 Mn Br1 110.9(2) . . ?
O22 Mn Br1 105.4(2) 3_766 . ?
Br2 Mn Br1 119.66(7) . . ?
O11 P1 O12 110.6(4) . . ?
O11 P1 N11 109.2(5) . . ?
O12 P1 N11 109.3(4) . . ?
O11 P1 N12 119.7(4) . . ?
O12 P1 N12 99.2(4) . . ?
N11 P1 N12 108.3(5) . . ?
O22 P2 O21 109.6(4) . . ?
O22 P2 N21 111.7(5) . . ?
O21 P2 N21 109.3(5) . . ?
O22 P2 N22 118.3(5) . . ?
O21 P2 N22 99.4(5) . . ?
N21 P2 N22 107.8(6) . . ?
C6 C1 C2 121.5(10) . . ?
C6 C1 O12 119.9(9) . . ?
C2 C1 O12 118.4(9) . . ?
C3 C2 C1 118.9(9) . . ?
C2 C3 C4 122.2(9) . . ?
C2 C3 O21 118.0(8) . . ?
C4 C3 O21 119.7(8) . . ?
C3 C4 C5 117.0(9) . . ?
C6 C5 C4 121.7(10) . . ?
C1 C6 C5 118.8(9) . . ?
P1 O11 Mn 148.3(5) . . ?
C1 O12 P1 120.3(6) . . ?
P2 O22 Mn 138.5(5) . 3_766 ?
C3 O21 P2 121.7(6) . . ?
C12 N11 C11 114.5(9) . . ?
C12 N11 P1 123.9(8) . . ?
C11 N11 P1 121.6(7) . . ?
C14 N12 C13 113.6(9) . . ?
C14 N12 P1 117.7(7) . . ?
C13 N12 P1 117.8(8) . . ?
C22 N21 C21 113.6(11) . . ?
C22 N21 P2 120.9(8) . . ?
C21 N21 P2 123.8(8) . . ?
C23 N22 C24 112.0(13) . . ?
C23 N22 P2 121.5(9) . . ?
C24 N22 P2 121.6(11) . . ?

loop_
_geom_bond_atom_site_label_1
_geom_bond_atom_site_label_2
_geom_bond_distance
_geom_bond_site_symmetry_2
_geom_bond_publ_flag
Mn O11 2.047(7) . ?
Mn O22 2.053(7) 3_766 ?
Mn Br2 2.4597(18) . ?
Mn Br1 2.4653(17) . ?
P1 O11 1.479(8) . ?
P1 O12 1.596(7) . ?
P1 N11 1.614(9) . ?
P1 N12 1.643(9) . ?
P2 O22 1.486(7) . ?
P2 O21 1.590(7) . ?
P2 N21 1.601(11) . ?
P2 N22 1.605(9) . ?
C1 C6 1.375(14) . ?
C1 C2 1.378(14) . ?
C1 O12 1.391(12) . ?
C2 C3 1.377(13) . ?
C3 C4 1.384(13) . ?
C3 O21 1.412(11) . ?
C4 C5 1.410(13) . ?
C5 C6 1.378(15) . ?
N11 C12 1.461(14) . ?
N11 C11 1.473(14) . ?
N12 C14 1.447(14) . ?
N12 C13 1.495(14) . ?
N21 C22 1.478(15) . ?
N21 C21 1.484(14) . ?
N22 C23 1.447(18) . ?
N22 C24 1.474(16) . ?
